data_8000188
loop_
_publ_author_name
'Kosone, Takashi'
'Kachi-Terajima, Chihiro'
'Kanadani, Chikahide'
'Saito, Toshiaki'
'Kitazawa, Takafumi'

_publ_section_title
;
 A Two-step and Hysteretic Spin-crossover Transition in New Cyano-bridged
 Hetero-metal FeIIAuI 2-Dimensional Assemblage
;
_journal_issue 4
_journal_name_full 'Chemistry Letters'
_journal_page_first 422
_journal_paper_doi 10.1246/cl.2008.422
_journal_volume 37
_journal_year 2008
_chemical_formula_sum 'C14 H8 Au2 F2 Fe N6'
_chemical_formula_weight 748.05
_space_group_IT_number 14
_symmetry_cell_setting monoclinic
_symmetry_space_group_name_Hall '-P 2ybc'
_symmetry_space_group_name_H-M 'P 1 21/c 1'
_atom_sites_solution_hydrogens geom
_atom_sites_solution_primary direct
_atom_sites_solution_secondary difmap
_audit_creation_method SHELXL-97
_cell_angle_alpha 90.00
_cell_angle_beta 96.343(2)
_cell_angle_gamma 90.00
_cell_formula_units_Z 4
_cell_length_a 9.0141(9)
_cell_length_b 13.8546(13)
_cell_length_c 15.4343(15)
_cell_measurement_temperature 300
_cell_volume 1915.7(3)
_computing_cell_refinement 'Bruker SMART'
_computing_data_collection 'Bruker SMART'
_computing_data_reduction 'Bruker SAINT'
_computing_molecular_graphics 'Bruker SHELXTL'
_computing_publication_material 'Bruker SHELXTL'
_computing_structure_refinement 'SHELXL-97 (Sheldrick, 1997)'
_computing_structure_solution 'SHELXS-97 (Sheldrick, 1990)'
_diffrn_ambient_temperature 300
_diffrn_detector_area_resol_mean 8.366
_diffrn_measured_fraction_theta_full 0.990
_diffrn_measured_fraction_theta_max 0.990
_diffrn_measurement_device_type 'CCD area detector'
_diffrn_measurement_method 'phi and omega scans'
_diffrn_radiation_monochromator graphite
_diffrn_radiation_source 'fine-focus sealed tube'
_diffrn_radiation_type MoK\a
_diffrn_radiation_wavelength 0.71073
_diffrn_reflns_av_R_equivalents 0.0453
_diffrn_reflns_av_sigmaI/netI 0.0461
_diffrn_reflns_limit_h_max 11
_diffrn_reflns_limit_h_min -12
_diffrn_reflns_limit_k_max 11
_diffrn_reflns_limit_k_min -18
_diffrn_reflns_limit_l_max 17
_diffrn_reflns_limit_l_min -20
_diffrn_reflns_number 13700
_diffrn_reflns_theta_full 28.36
_diffrn_reflns_theta_max 28.36
_diffrn_reflns_theta_min 2.66
_exptl_absorpt_coefficient_mu 16.052
_exptl_absorpt_correction_type empirical
_exptl_crystal_colour blue
_exptl_crystal_density_diffrn 2.594
_exptl_crystal_density_meas 0
_exptl_crystal_density_method 'not measured'
_exptl_crystal_description block
_exptl_crystal_F_000 1344
_refine_diff_density_max 1.195
_refine_diff_density_min -3.235
_refine_diff_density_rms 0.245
_refine_ls_extinction_method none
_refine_ls_goodness_of_fit_ref 1.223
_refine_ls_hydrogen_treatment mixed
_refine_ls_matrix_type full
_refine_ls_number_parameters 236
_refine_ls_number_reflns 4747
_refine_ls_number_restraints 0
_refine_ls_restrained_S_all 1.223
_refine_ls_R_factor_all 0.0487
_refine_ls_R_factor_gt 0.0400
_refine_ls_shift/su_max 0.030
_refine_ls_shift/su_mean 0.005
_refine_ls_structure_factor_coef Fsqd
_refine_ls_weighting_details 'calc w=1/[\s^2^(Fo^2^)+(0.0479P)^2^+8.3551P] where P=(Fo^2^+2Fc^2^)/3'
_refine_ls_weighting_scheme calc
_refine_ls_wR_factor_gt 0.1201
_refine_ls_wR_factor_ref 0.1245
_reflns_number_gt 3903
_reflns_number_total 4747
_reflns_threshold_expression >2sigma(I)
_cod_data_source_file 37-422sup1.cif
_cod_data_source_block 070720f
_cod_depositor_comments
;
The following automatic conversions were performed:

'_symmetry_cell_setting' value 'Monoclinic' changed to 'monoclinic'
according to /home/saulius/struct/CIF-dictionaries/cif_core.dic
dictionary named 'cif_core.dic' version 2.4.2 from 2011-04-26.

Automatic conversion script
Id: cif_fix_values 1891 2012-01-12 08:04:46Z andrius 
;
_cod_original_sg_symbol_H-M P2(1)/c
_cod_database_code 8000188

loop_
_symmetry_equiv_pos_as_xyz
'x, y, z'
'-x, y+1/2, -z+1/2'
'-x, -y, -z'
'x, -y-1/2, z-1/2'

loop_
_atom_site_label
_atom_site_type_symbol
_atom_site_fract_x
_atom_site_fract_y
_atom_site_fract_z
_atom_site_U_iso_or_equiv
_atom_site_adp_type
_atom_site_occupancy
_atom_site_symmetry_multiplicity
_atom_site_calc_flag
_atom_site_refinement_flags
_atom_site_disorder_assembly
_atom_site_disorder_group
F3 F 0.8586(14) 0.4397(14) 0.4698(9) 0.093(7) Uani 0.495(18) 1 d P A 1
F2 F 0.8512(18) 0.3251(14) 0.1941(16) 0.135(10) Uani 0.505(18) 1 d P A 2
Au1 Au 0.26635(4) 0.23209(2) 0.019267(19) 0.03792(12) Uani 1 1 d . . .
Au2 Au 0.60603(4) 0.26780(2) -0.001354(19) 0.03864(12) Uani 1 1 d . . .
Fe3 Fe 0.33439(11) 0.49911(7) 0.26071(5) 0.0259(2) Uani 1 1 d . . .
N2 N 0.5696(7) 0.4460(5) 0.2936(5) 0.0393(15) Uani 1 1 d . . .
N1 N 0.3937(8) 0.5869(5) 0.1551(4) 0.0425(16) Uani 1 1 d . . .
N5 N 0.2906(8) 0.3811(5) 0.1709(4) 0.0405(15) Uani 1 1 d . . .
C3 C 0.2618(9) 0.1397(6) -0.0791(5) 0.0372(16) Uani 1 1 d . . .
N4 N 0.3735(9) 0.6155(6) 0.3521(4) 0.0458(17) Uani 1 1 d . . .
N3 N 0.1002(8) 0.5485(5) 0.2274(4) 0.0379(14) Uani 1 1 d . . .
C2 C 0.2769(10) 0.3260(6) 0.1168(5) 0.0393(17) Uani 1 1 d . . .
C1 C 0.6381(12) 0.3956(8) 0.2371(7) 0.061(3) Uani 1 1 d . A .
H1 H 0.5868 0.3842 0.1824 0.073 Uiso 1 1 calc R . .
C4 C 0.0288(11) 0.5296(8) 0.1489(6) 0.057(3) Uani 1 1 d . . .
H4 H 0.0794 0.4967 0.1086 0.068 Uiso 1 1 calc R . .
C5 C 0.0265(11) 0.5971(8) 0.2829(7) 0.059(3) Uani 1 1 d . . .
H5 H 0.0746 0.6102 0.3381 0.070 Uiso 1 1 calc R . .
N6 N 0.2687(8) 0.0878(5) -0.1357(4) 0.0417(16) Uani 1 1 d . . .
C12 C 0.3955(9) 0.6386(6) 0.0981(5) 0.0397(18) Uani 1 1 d . . .
C11 C 0.3812(10) 0.6725(6) 0.4051(5) 0.0426(19) Uani 1 1 d . . .
F1 F -0.1835(10) 0.5325(8) 0.0471(5) 0.123(3) Uani 1 1 d . . .
C7 C 0.7847(12) 0.4239(11) 0.3928(9) 0.077(4) Uani 1 1 d . . .
C9 C -0.1919(13) 0.6094(10) 0.1816(10) 0.076(4) Uani 1 1 d . . .
H9 H -0.2889 0.6308 0.1655 0.091 Uiso 1 1 calc R . .
C8 C -0.1166(13) 0.5569(10) 0.1252(7) 0.070(3) Uani 1 1 d . . .
C6 C 0.7797(12) 0.3589(10) 0.2537(10) 0.079(4) Uani 1 1 d . . .
C10 C -0.1196(15) 0.6295(9) 0.2627(10) 0.079(4) Uani 1 1 d . . .
H10 H -0.1671 0.6641 0.3032 0.095 Uiso 1 1 calc R . .
C13 C 0.6414(11) 0.4601(8) 0.3721(6) 0.057(2) Uani 1 1 d . A .
H13 H 0.5957 0.4943 0.4137 0.068 Uiso 1 1 calc R . .
C14 C 0.8568(13) 0.3728(10) 0.3356(10) 0.082(4) Uani 1 1 d . A .
H14 H 0.9524 0.3484 0.3503 0.099 Uiso 1 1 calc R . .

loop_
_atom_site_aniso_label
_atom_site_aniso_U_11
_atom_site_aniso_U_22
_atom_site_aniso_U_33
_atom_site_aniso_U_23
_atom_site_aniso_U_13
_atom_site_aniso_U_12
F3 0.057(8) 0.155(17) 0.060(8) -0.006(9) -0.029(6) 0.019(9)
F2 0.072(11) 0.110(16) 0.23(3) -0.060(15) 0.037(13) 0.010(10)
Au1 0.0485(2) 0.0335(2) 0.03145(17) -0.01454(11) 0.00329(13) 0.00023(12)
Au2 0.0469(2) 0.0358(2) 0.03298(17) 0.01618(11) 0.00363(13) 0.00218(12)
Fe3 0.0405(5) 0.0187(5) 0.0182(4) 0.0000(3) 0.0021(4) -0.0012(4)
N2 0.039(3) 0.034(4) 0.044(4) 0.007(3) 0.000(3) 0.000(3)
N1 0.049(4) 0.040(4) 0.039(3) 0.014(3) 0.006(3) -0.005(3)
N5 0.052(4) 0.034(4) 0.034(3) -0.010(3) 0.002(3) 0.003(3)
C3 0.040(4) 0.034(4) 0.037(4) -0.010(3) 0.000(3) -0.001(3)
N4 0.068(5) 0.037(4) 0.031(3) -0.011(3) 0.001(3) -0.004(3)
N3 0.043(3) 0.033(4) 0.038(3) 0.002(3) 0.007(3) 0.004(3)
C2 0.052(5) 0.031(4) 0.035(4) -0.008(3) 0.003(3) -0.001(3)
C1 0.053(5) 0.064(7) 0.065(6) -0.017(5) 0.006(5) 0.007(5)
C4 0.057(5) 0.070(7) 0.043(5) 0.004(5) -0.001(4) 0.020(5)
C5 0.054(5) 0.059(7) 0.064(6) -0.016(5) 0.012(5) 0.007(5)
N6 0.053(4) 0.041(4) 0.032(3) -0.013(3) 0.006(3) 0.002(3)
C12 0.043(4) 0.043(5) 0.033(4) 0.013(3) 0.002(3) 0.002(3)
C11 0.057(5) 0.031(4) 0.037(4) -0.010(3) -0.003(3) -0.004(4)
F1 0.094(6) 0.184(10) 0.079(5) 0.002(6) -0.039(4) 0.040(6)
C7 0.050(6) 0.091(10) 0.084(8) 0.027(7) -0.020(6) -0.007(6)
C9 0.050(6) 0.067(8) 0.111(10) 0.016(7) 0.012(6) 0.018(5)
C8 0.063(6) 0.081(8) 0.062(6) 0.021(6) -0.012(5) 0.019(6)
C6 0.046(6) 0.078(9) 0.114(11) -0.016(8) 0.004(6) 0.017(6)
C10 0.069(7) 0.061(8) 0.112(11) -0.015(7) 0.031(7) 0.013(6)
C13 0.056(6) 0.067(7) 0.045(5) 0.005(5) -0.005(4) -0.006(5)
C14 0.039(5) 0.078(9) 0.128(12) 0.025(8) -0.002(6) 0.006(5)

loop_
_atom_type_symbol
_atom_type_description
_atom_type_scat_dispersion_real
_atom_type_scat_dispersion_imag
_atom_type_scat_source
C C 0.0033 0.0016 'International Tables Vol C Tables 4.2.6.8 and 6.1.1.4'
H H 0.0000 0.0000 'International Tables Vol C Tables 4.2.6.8 and 6.1.1.4'
N N 0.0061 0.0033 'International Tables Vol C Tables 4.2.6.8 and 6.1.1.4'
F F 0.0171 0.0103 'International Tables Vol C Tables 4.2.6.8 and 6.1.1.4'
Fe Fe 0.3463 0.8444 'International Tables Vol C Tables 4.2.6.8 and 6.1.1.4'
Au Au -2.0133 8.8022 'International Tables Vol C Tables 4.2.6.8 and 6.1.1.4'

loop_
_geom_angle_atom_site_label_1
_geom_angle_atom_site_label_2
_geom_angle_atom_site_label_3
_geom_angle
_geom_angle_site_symmetry_1
_geom_angle_site_symmetry_3
C2 Au1 C3 178.2(3) . .
C2 Au1 Au2 90.5(2) . .
C3 Au1 Au2 87.8(2) . .
C12 Au2 C11 176.9(4) 3_665 2_645
C12 Au2 Au1 104.7(2) 3_665 .
C11 Au2 Au1 78.2(3) 2_645 .
N6 Fe3 N4 88.3(3) 4_566 .
N6 Fe3 N1 178.3(3) 4_566 .
N4 Fe3 N1 92.1(3) . .
N6 Fe3 N5 90.4(3) 4_566 .
N4 Fe3 N5 178.5(3) . .
N1 Fe3 N5 89.1(3) . .
N6 Fe3 N3 90.7(3) 4_566 .
N4 Fe3 N3 90.2(3) . .
N1 Fe3 N3 87.7(3) . .
N5 Fe3 N3 89.0(3) . .
N6 Fe3 N2 88.8(3) 4_566 .
N4 Fe3 N2 90.8(3) . .
N1 Fe3 N2 92.8(3) . .
N5 Fe3 N2 89.9(3) . .
N3 Fe3 N2 178.8(2) . .
C1 N2 C13 117.7(9) . .
C1 N2 Fe3 121.4(6) . .
C13 N2 Fe3 120.8(7) . .
C12 N1 Fe3 166.1(7) . .
C2 N5 Fe3 171.3(7) . .
N6 C3 Au1 175.6(7) . .
C11 N4 Fe3 172.0(8) . .
C5 N3 C4 117.5(8) . .
C5 N3 Fe3 122.5(6) . .
C4 N3 Fe3 120.0(6) . .
N5 C2 Au1 176.0(8) . .
N2 C1 C6 124.4(11) . .
N3 C4 C8 122.5(10) . .
N3 C5 C10 123.2(11) . .
C3 N6 Fe3 166.7(7) . 4_565
N1 C12 Au2 177.7(8) . 3_665
N4 C11 Au2 177.6(8) . 2_655
F3 C7 C14 116.4(12) . .
F3 C7 C13 120.8(14) . .
C14 C7 C13 122.7(12) . .
C8 C9 C10 117.9(11) . .
F1 C8 C9 120.2(11) . .
F1 C8 C4 119.6(11) . .
C9 C8 C4 120.1(11) . .
F2 C6 C1 122.5(16) . .
F2 C6 C14 117.9(14) . .
C1 C6 C14 118.8(12) . .
C9 C10 C5 118.7(11) . .
N2 C13 C7 120.4(11) . .
C7 C14 C6 116.0(11) . .

loop_
_geom_bond_atom_site_label_1
_geom_bond_atom_site_label_2
_geom_bond_distance
_geom_bond_site_symmetry_2
F3 C7 1.315(16) .
F2 C6 1.27(2) .
Au1 C2 1.983(8) .
Au1 C3 1.983(7) .
Au1 Au2 3.1523(6) .
Au2 C12 1.977(8) 3_665
Au2 C11 1.981(8) 2_645
Fe3 N6 2.137(6) 4_566
Fe3 N4 2.146(7) .
Fe3 N1 2.148(6) .
Fe3 N5 2.152(7) .
Fe3 N3 2.225(7) .
Fe3 N2 2.249(7) .
N2 C1 1.323(12) .
N2 C13 1.323(11) .
N1 C12 1.135(10) .
N5 C2 1.128(10) .
C3 N6 1.138(10) .
N4 C11 1.134(10) .
N3 C5 1.325(11) .
N3 C4 1.333(11) .
C1 C6 1.371(14) .
C4 C8 1.375(13) .
C5 C10 1.394(16) .
N6 Fe3 2.137(6) 4_565
C12 Au2 1.977(8) 3_665
C11 Au2 1.981(8) 2_655
F1 C8 1.330(14) .
C7 C14 1.353(19) .
C7 C13 1.389(15) .
C9 C8 1.371(17) .
C9 C10 1.375(18) .
C6 C14 1.387(19) .
